data_7050278
loop_
_publ_author_name
'Sun Wei-Yin'
'Jian Fan'
'Taka-aki Okamura'
'Norikazu Ueyama'
'Wei Zhao'
'Hui-Fang Zhu'

_publ_section_title
;
Syntheses and Crystal Structures of 1D Tabular
Chain and 2D Polycatenane Built from Asymmetric
1-(1-Imidazolyl)-4-(imidazol-1-ylmethyl)benzene Ligand with Metal Salts
;
_journal_name_full 'New J.Chem.(Nouv.J.Chim.)'
_journal_year 2004
_chemical_formula_moiety 'C26 H42.43 N8 Mn O13.22 S '
_chemical_formula_sum 'C26 H42.43 Mn N8 O13.22 S'
_chemical_formula_weight 765.56
_chemical_name_common (Mn(IIMB)2(OSO3)(H2O))-8.2(H2O)
_chemical_name_systematic
;
[Mn(IIMB)2(OSO3)(H2O)]-8.2(H2O)
;
_space_group_IT_number 15
_symmetry_cell_setting monoclinic
_symmetry_space_group_name_Hall '-C 2yc'
_symmetry_space_group_name_H-M 'C 1 2/c 1'
_atom_sites_solution_hydrogens geom
_atom_sites_solution_primary direct
_atom_sites_solution_secondary difmap
_cell_angle_alpha 90.00
_cell_angle_beta 111.39(11)
_cell_angle_gamma 90.00
_cell_formula_units_Z 8
_cell_length_a 19.26(2)
_cell_length_b 14.45(2)
_cell_length_c 26.80(6)
_cell_measurement_reflns_used 20907
_cell_measurement_temperature 200
_cell_measurement_theta_max 27.5
_cell_measurement_theta_min 3.2
_cell_volume 6944(20)
_diffrn_ambient_temperature 200
_diffrn_detector_area_resol_mean 10.00
_diffrn_measurement_device_type 'Rigaku RAXIS-RAPID Imaging Plate'
_diffrn_measurement_method \w
_diffrn_radiation_monochromator graphite
_diffrn_radiation_source 'fine-focus sealed tube'
_diffrn_radiation_type MoK\a
_diffrn_radiation_wavelength 0.71075
_diffrn_reflns_av_R_equivalents 0.0883
_diffrn_reflns_av_sigmaI/netI 0.0731
_diffrn_reflns_limit_h_max 24
_diffrn_reflns_limit_h_min -24
_diffrn_reflns_limit_k_max 17
_diffrn_reflns_limit_k_min -18
_diffrn_reflns_limit_l_max 34
_diffrn_reflns_limit_l_min -34
_diffrn_reflns_number 32105
_diffrn_reflns_theta_max 27.47
_diffrn_reflns_theta_min 3.23
_diffrn_standards_decay_% ?
_diffrn_standards_interval_count ?
_diffrn_standards_interval_time ?
_diffrn_standards_number ?
_exptl_absorpt_coefficient_mu 0.514
_exptl_absorpt_correction_T_max 0.879
_exptl_absorpt_correction_T_min 0.363
_exptl_absorpt_correction_type multi-scan
_exptl_absorpt_process_details '(Higashi, 1995)'
_exptl_crystal_colour colorless
_exptl_crystal_density_diffrn 1.465
_exptl_crystal_density_meas ?
_exptl_crystal_density_method 'not measured'
_exptl_crystal_description block
_exptl_crystal_F_000 3209
_exptl_crystal_size_max 0.400
_exptl_crystal_size_mid 0.300
_exptl_crystal_size_min 0.250
_refine_ls_extinction_coef ?
_refine_ls_extinction_method none
_refine_ls_goodness_of_fit_ref 0.933
_refine_ls_hydrogen_treatment mixed
_refine_ls_matrix_type full
_refine_ls_number_parameters 463
_refine_ls_number_reflns 7919
_refine_ls_number_restraints 12
_refine_ls_restrained_S_all 0.932
_refine_ls_R_factor_all 0.0949
_refine_ls_R_factor_gt 0.0580
_refine_ls_shift/su_max 0.001
_refine_ls_shift/su_mean 0.000
_refine_ls_structure_factor_coef Fsqd
_refine_ls_weighting_details 'calc w=1/[\s^2^(Fo^2^)+(0.0986P)^2^+0.0000P] where P=(Fo^2^+2Fc^2^)/3'
_refine_ls_weighting_scheme calc
_refine_ls_wR_factor_gt 0.1605
_refine_ls_wR_factor_ref 0.1735
_reflns_number_gt 4558
_reflns_number_total 7919
_reflns_threshold_expression >2sigma(I)
_cod_original_sg_symbol_H-M 'C 2/c'
_cod_database_code 7050278

loop_
_symmetry_equiv_pos_as_xyz
'x, y, z'
'-x, y, -z+1/2'
'x+1/2, y+1/2, z'
'-x+1/2, y+1/2, -z+1/2'
'-x, -y, -z'
'x, -y, z-1/2'
'-x+1/2, -y+1/2, -z'
'x+1/2, -y+1/2, z-1/2'

loop_
_atom_site_label
_atom_site_type_symbol
_atom_site_fract_x
_atom_site_fract_y
_atom_site_fract_z
_atom_site_U_iso_or_equiv
_atom_site_adp_type
_atom_site_occupancy
_atom_site_symmetry_multiplicity
_atom_site_calc_flag
_atom_site_refinement_flags
_atom_site_disorder_assembly
_atom_site_disorder_group
Mn1 Mn 0.23143(2) 0.27180(4) 0.682021(18) 0.04352(17) Uani 1 1 d . . .
S1 S 0.18275(4) 0.50722(6) 0.64798(4) 0.0498(2) Uani 1 1 d . . .
O1 O 0.25666(15) 0.1225(2) 0.70426(11) 0.0612(7) Uani 1 1 d . . .
H25 H 0.256(2) 0.083(3) 0.6808(17) 0.073 Uiso 1 1 d . . .
H26 H 0.265(2) 0.095(3) 0.7340(18) 0.073 Uiso 1 1 d . . .
O11 O 0.20706(14) 0.41067(18) 0.65383(11) 0.0623(7) Uani 1 1 d . . .
O12 O 0.10164(14) 0.5107(2) 0.63280(13) 0.0837(9) Uani 1 1 d . . .
O13 O 0.20253(13) 0.5489(2) 0.60517(11) 0.0654(7) Uani 1 1 d . . .
O14 O 0.2212(2) 0.5534(3) 0.69866(13) 0.0979(11) Uani 1 1 d . . .
O101 O 0.0000 0.4144(4) 0.2500 0.1248(19) Uani 1 2 d S . .
O102 O 0.2466(3) 0.0138(4) 0.13211(19) 0.1492(18) Uani 1 1 d . . .
H27 H 0.2957 0.0452 0.1446 0.179 Uiso 1 1 d . . .
H28 H 0.2244 0.0610 0.1380 0.179 Uiso 1 1 d . . .
O103 O 0.34159(18) 0.0461(3) 0.07399(16) 0.1058(11) Uani 1 1 d . . .
H29 H 0.3834 0.0369 0.0917 0.127 Uiso 1 1 d . . .
H30 H 0.3264 0.1104 0.0493 0.127 Uiso 1 1 d . . .
O105 O 0.1499(2) 0.5515(3) 0.00947(13) 0.1124(13) Uani 1 1 d . . .
O106 O 0.0069(2) 0.4133(4) 0.03841(17) 0.1451(19) Uani 1 1 d . . .
O104 O 0.47635(16) 0.0032(3) 0.15637(14) 0.0978(11) Uani 1 1 d . . .
O107 O 0.1672(2) 0.1599(4) 0.12732(18) 0.1422(18) Uani 1 1 d . . .
O108 O 0.1973(4) 0.2879(4) -0.0177(2) 0.132(3) Uani 0.715(9) 1 d PU . .
O109 O 0.1331(3) 0.2981(4) 0.0581(2) 0.116(3) Uani 0.715(9) 1 d PU . .
O110 O 0.1714(6) 0.3215(9) 0.0191(5) 0.088(5) Uani 0.285(9) 1 d PU . .
N11 N 0.52609(14) 0.6417(2) 0.57218(10) 0.0451(6) Uani 1 1 d . . .
N12 N 0.62431(14) 0.7277(2) 0.61681(11) 0.0486(7) Uani 1 1 d . . .
N41 N 0.33266(15) 0.2791(2) 0.55883(11) 0.0498(7) Uani 1 1 d . . .
N42 N 0.29669(14) 0.2576(2) 0.62735(11) 0.0463(6) Uani 1 1 d . . .
N111 N 0.43711(13) 0.3965(2) 0.79161(10) 0.0457(6) Uani 1 1 d . . .
N112 N 0.33921(15) 0.3098(2) 0.74823(11) 0.0503(7) Uani 1 1 d . . .
N141 N 0.13548(15) 0.2616(2) 0.80807(11) 0.0518(7) Uani 1 1 d . . .
N142 N 0.17294(14) 0.2858(2) 0.74074(11) 0.0498(7) Uani 1 1 d . . .
C1 C 0.47989(17) 0.5614(2) 0.55532(12) 0.0446(8) Uani 1 1 d . . .
C2 C 0.51181(18) 0.4739(3) 0.56554(12) 0.0509(9) Uani 1 1 d . . .
H1 H 0.5642 0.4669 0.5827 0.061 Uiso 1 1 calc R . .
C3 C 0.46603(19) 0.3972(3) 0.55035(13) 0.0517(8) Uani 1 1 d . . .
H2 H 0.4875 0.3372 0.5573 0.062 Uiso 1 1 calc R . .
C4 C 0.38941(19) 0.4059(3) 0.52518(13) 0.0529(9) Uani 1 1 d . . .
C5 C 0.35846(19) 0.4925(3) 0.51486(14) 0.0575(9) Uani 1 1 d . . .
H3 H 0.3060 0.4990 0.4976 0.069 Uiso 1 1 calc R . .
C6 C 0.40358(18) 0.5717(3) 0.52957(13) 0.0536(9) Uani 1 1 d . . .
H4 H 0.3820 0.6316 0.5220 0.064 Uiso 1 1 calc R . .
C12 C 0.59926(17) 0.6431(3) 0.60421(13) 0.0479(8) Uani 1 1 d . . .
H5 H 0.6289 0.5891 0.6161 0.057 Uiso 1 1 calc R . .
C13 C 0.56425(19) 0.7842(3) 0.59132(15) 0.0579(9) Uani 1 1 d . . .
H6 H 0.5651 0.8499 0.5927 0.069 Uiso 1 1 calc R . .
C14 C 0.50324(19) 0.7319(3) 0.56386(15) 0.0594(9) Uani 1 1 d . . .
H7 H 0.4547 0.7537 0.5431 0.071 Uiso 1 1 calc R . .
C41 C 0.3386(2) 0.3217(3) 0.51087(14) 0.0618(10) Uani 1 1 d . . .
H8 H 0.2884 0.3405 0.4862 0.074 Uiso 1 1 calc R . .
H9 H 0.3585 0.2758 0.4921 0.074 Uiso 1 1 calc R . .
C42 C 0.28750(17) 0.3077(3) 0.58446(13) 0.0479(8) Uani 1 1 d . . .
H10 H 0.2534 0.3578 0.5729 0.057 Uiso 1 1 calc R . .
C43 C 0.35058(18) 0.1944(3) 0.62914(15) 0.0551(9) Uani 1 1 d . . .
H11 H 0.3691 0.1483 0.6560 0.066 Uiso 1 1 calc R . .
C44 C 0.37388(19) 0.2059(3) 0.58781(15) 0.0569(9) Uani 1 1 d . . .
H12 H 0.4108 0.1712 0.5803 0.068 Uiso 1 1 calc R . .
C101 C 0.48458(16) 0.4771(2) 0.80770(12) 0.0430(7) Uani 1 1 d . . .
C102 C 0.45294(16) 0.5640(3) 0.79948(12) 0.0463(8) Uani 1 1 d . . .
H13 H 0.4003 0.5706 0.7841 0.056 Uiso 1 1 calc R . .
C103 C 0.49817(18) 0.6419(3) 0.81378(12) 0.0487(8) Uani 1 1 d . . .
H14 H 0.4765 0.7019 0.8073 0.058 Uiso 1 1 calc R . .
C104 C 0.57598(18) 0.6320(3) 0.83777(12) 0.0520(9) Uani 1 1 d . . .
C105 C 0.60656(17) 0.5442(3) 0.84622(13) 0.0522(9) Uani 1 1 d . . .
H15 H 0.6591 0.5371 0.8625 0.063 Uiso 1 1 calc R . .
C106 C 0.56136(16) 0.4659(3) 0.83120(12) 0.0490(8) Uani 1 1 d . . .
H16 H 0.5828 0.4058 0.8370 0.059 Uiso 1 1 calc R . .
C112 C 0.36605(16) 0.3946(3) 0.75594(12) 0.0464(8) Uani 1 1 d . . .
H17 H 0.3389 0.4478 0.7386 0.056 Uiso 1 1 calc R . .
C113 C 0.3962(2) 0.2549(3) 0.78133(16) 0.0645(10) Uani 1 1 d . . .
H18 H 0.3936 0.1896 0.7847 0.077 Uiso 1 1 calc R . .
C114 C 0.4562(2) 0.3079(3) 0.80818(16) 0.0643(10) Uani 1 1 d . . .
H19 H 0.5024 0.2873 0.8336 0.077 Uiso 1 1 calc R . .
C141 C 0.1263(2) 0.2160(3) 0.85416(14) 0.0615(10) Uani 1 1 d . . .
H20 H 0.1049 0.2606 0.8727 0.074 Uiso 1 1 calc R . .
H21 H 0.1758 0.1967 0.8798 0.074 Uiso 1 1 calc R . .
C142 C 0.17844(17) 0.2312(3) 0.78149(14) 0.0496(8) Uani 1 1 d . . .
H22 H 0.2088 0.1774 0.7909 0.060 Uiso 1 1 calc R . .
C143 C 0.1230(2) 0.3545(3) 0.74115(15) 0.0617(10) Uani 1 1 d . . .
H23 H 0.1072 0.4040 0.7162 0.074 Uiso 1 1 calc R . .
C144 C 0.1004(2) 0.3398(3) 0.78254(16) 0.0650(10) Uani 1 1 d . . .
H24 H 0.0665 0.3769 0.7921 0.078 Uiso 1 1 calc R . .
